data_4343254
loop_
_publ_author_name
'Chantarojsiri, Teera'
'Sun, Yujie'
'Long, Jeffrey R.'
'Chang, Christopher J.'

_publ_section_title
;
 Water-Soluble Iron(IV)-Oxo Complexes Supported by Pentapyridine Ligands:
 Axial Ligand Effects on Hydrogen Atom and Oxygen Atom Transfer
 Reactivity.
;
_journal_issue 12
_journal_name_full 'Inorganic chemistry'
_journal_page_first 5879
_journal_page_last 5887
_journal_paper_doi 10.1021/acs.inorgchem.5b00658
_journal_volume 54
_journal_year 2015
_chemical_formula_sum 'C38 H38.5 F6 Fe N8 O6.25 S2'
_chemical_formula_weight 941.24
_chemical_name_common tc72
_space_group_crystal_system triclinic
_space_group_IT_number 2
_space_group_name_Hall '-P 1'
_space_group_name_H-M_alt 'P -1'
_symmetry_space_group_name_Hall '-P 1'
_symmetry_space_group_name_H-M 'P -1'
_atom_sites_solution_hydrogens geom
_audit_creation_method SHELXL-2014/7
_cell_angle_alpha 78.7160(13)
_cell_angle_beta 88.0480(12)
_cell_angle_gamma 74.8080(12)
_cell_formula_units_Z 4
_cell_length_a 11.7951(7)
_cell_length_b 19.0780(11)
_cell_length_c 20.3135(12)
_cell_measurement_temperature 100(2)
_cell_volume 4325.3(4)
_computing_cell_refinement 'Bruker APEX2 v.2009.1'
_computing_data_collection 'Bruker APEX2 v.2009.1'
_computing_data_reduction 'Bruker APEX2 v.2009.1'
_computing_molecular_graphics ORTEB-32
_computing_publication_material WinGx
_computing_structure_refinement 'SHELXL-2014/7 (Sheldrick, 2014)'
_computing_structure_solution SIR-2011
_diffrn_ambient_temperature 100(2)
_diffrn_detector_area_resol_mean 8.366
_diffrn_measured_fraction_theta_full 0.997
_diffrn_measured_fraction_theta_max 0.996
_diffrn_measurement_device_type 'Bruker APEX-I CCD'
_diffrn_measurement_method 'phi and omega scans'
_diffrn_radiation_type MoK\a
_diffrn_radiation_wavelength 0.71073
_diffrn_reflns_av_R_equivalents 0.0403
_diffrn_reflns_av_unetI/netI 0.0398
_diffrn_reflns_Laue_measured_fraction_full 0.997
_diffrn_reflns_Laue_measured_fraction_max 0.996
_diffrn_reflns_limit_h_max 14
_diffrn_reflns_limit_h_min -14
_diffrn_reflns_limit_k_max 22
_diffrn_reflns_limit_k_min -22
_diffrn_reflns_limit_l_max 24
_diffrn_reflns_limit_l_min -24
_diffrn_reflns_number 56384
_diffrn_reflns_point_group_measured_fraction_full 0.997
_diffrn_reflns_point_group_measured_fraction_max 0.996
_diffrn_reflns_theta_full 25.000
_diffrn_reflns_theta_max 25.348
_diffrn_reflns_theta_min 1.662
_diffrn_source 'fine-focus sealed tube'
_exptl_absorpt_coefficient_mu 0.526
_exptl_absorpt_correction_T_max 0.7452
_exptl_absorpt_correction_T_min 0.6614
_exptl_absorpt_correction_type multi-scan
_exptl_absorpt_process_details SADABS
_exptl_crystal_colour orange
_exptl_crystal_density_diffrn 1.445
_exptl_crystal_description block
_exptl_crystal_F_000 1938
_exptl_crystal_size_max 0.740
_exptl_crystal_size_mid 0.160
_exptl_crystal_size_min 0.120
_refine_diff_density_max 1.247
_refine_diff_density_min -1.092
_refine_diff_density_rms 0.071
_refine_ls_extinction_method none
_refine_ls_goodness_of_fit_ref 1.056
_refine_ls_hydrogen_treatment constr
_refine_ls_matrix_type full
_refine_ls_number_parameters 1121
_refine_ls_number_reflns 15757
_refine_ls_number_restraints 0
_refine_ls_restrained_S_all 1.056
_refine_ls_R_factor_all 0.0577
_refine_ls_R_factor_gt 0.0457
_refine_ls_shift/su_max 0.005
_refine_ls_shift/su_mean 0.000
_refine_ls_structure_factor_coef Fsqd
_refine_ls_weighting_details 'w=1/[\s^2^(Fo^2^)+(0.0523P)^2^+5.8335P] where P=(Fo^2^+2Fc^2^)/3'
_refine_ls_weighting_scheme calc
_refine_ls_wR_factor_gt 0.1128
_refine_ls_wR_factor_ref 0.1222
_reflns_Friedel_coverage 0.000
_reflns_number_gt 12898
_reflns_number_total 15757
_reflns_threshold_expression 'I > 2\s(I)'
_cod_data_source_file ic5b00658_si_005.cif
_cod_data_source_block shelx
_cod_depositor_comments 'Adding full bibliography for 4343251--4343257.cif.'
_cod_original_cell_volume 4325.4(4)
_cod_original_formula_sum 'C38 H38.50 F6 Fe N8 O6.25 S2'
_cod_database_code 4343254
_shelx_shelxl_version_number 2014/7
_shelx_space_group_comment
;
The symmetry employed for this shelxl refinement is uniquely defined
by the following loop, which should always be used as a source of
symmetry information in preference to the above space-group names.
They are only intended as comments.
;
_shelx_estimated_absorpt_t_min 0.697
_shelx_estimated_absorpt_t_max 0.940

loop_
_space_group_symop_operation_xyz
'x, y, z'
'-x, -y, -z'

loop_
_atom_site_label
_atom_site_type_symbol
_atom_site_fract_x
_atom_site_fract_y
_atom_site_fract_z
_atom_site_U_iso_or_equiv
_atom_site_adp_type
_atom_site_occupancy
_atom_site_site_symmetry_order
_atom_site_calc_flag
_atom_site_refinement_flags_posn
_atom_site_refinement_flags_adp
_atom_site_refinement_flags_occupancy
_atom_site_disorder_assembly
_atom_site_disorder_group
C1 C 0.0873(2) 0.35573(14) 0.85423(13) 0.0183(5) Uani 1 1 d . . . . .
H1 H 0.0887 0.3911 0.8144 0.022 Uiso 1 1 calc R U . . .
C2 C 0.0113(2) 0.31148(15) 0.85635(13) 0.0207(6) Uani 1 1 d . . . . .
H2 H -0.0367 0.3156 0.8184 0.025 Uiso 1 1 calc R U . . .
C3 C 0.0060(2) 0.26098(15) 0.91449(14) 0.0207(6) Uani 1 1 d . . . . .
H3 H -0.0437 0.2286 0.9170 0.025 Uiso 1 1 calc R U . . .
C4 C 0.0751(2) 0.25889(14) 0.96890(13) 0.0186(5) Uani 1 1 d . . . . .
H4 H 0.0711 0.2258 1.0099 0.022 Uiso 1 1 calc R U . . .
C5 C 0.1505(2) 0.30500(13) 0.96402(12) 0.0152(5) Uani 1 1 d . . . . .
C6 C 0.2215(2) 0.30704(13) 1.02541(12) 0.0152(5) Uani 1 1 d . . . . .
C7 C 0.1923(2) 0.25570(14) 1.08772(13) 0.0186(5) Uani 1 1 d . . . . .
H7A H 0.1083 0.2717 1.0969 0.028 Uiso 1 1 calc R U . . .
H7B H 0.2116 0.2049 1.0798 0.028 Uiso 1 1 calc R U . . .
H7C H 0.2382 0.2576 1.1263 0.028 Uiso 1 1 calc R U . . .
C8 C 0.1884(2) 0.38752(14) 1.03632(13) 0.0152(5) Uani 1 1 d . . . . .
C9 C 0.1468(2) 0.40520(15) 1.09746(13) 0.0177(5) Uani 1 1 d . . . . .
H9 H 0.1437 0.3670 1.1347 0.021 Uiso 1 1 calc R U . . .
C10 C 0.1099(2) 0.47881(15) 1.10394(13) 0.0190(5) Uani 1 1 d . . . . .
H10 H 0.0864 0.4917 1.1462 0.023 Uiso 1 1 calc R U . . .
C11 C 0.1080(2) 0.53301(15) 1.04738(14) 0.0194(6) Uani 1 1 d . . . . .
H11 H 0.0779 0.5839 1.0493 0.023 Uiso 1 1 calc R U . . .
C12 C 0.1507(2) 0.51195(14) 0.98842(14) 0.0179(5) Uani 1 1 d . . . . .
H12 H 0.1473 0.5494 0.9495 0.021 Uiso 1 1 calc R U . . .
C13 C 0.3522(2) 0.28340(14) 1.00977(13) 0.0155(5) Uani 1 1 d . . . . .
C14 C 0.4255(2) 0.22193(14) 1.04847(13) 0.0165(5) Uani 1 1 d . . . . .
H14 H 0.3957 0.1955 1.0867 0.020 Uiso 1 1 calc R U . . .
C15 C 0.5448(2) 0.19790(14) 1.03165(13) 0.0176(5) Uani 1 1 d . . . . .
C16 C 0.5815(2) 0.24241(14) 0.97569(13) 0.0187(5) Uani 1 1 d . . . . .
H16 H 0.6611 0.2296 0.9624 0.022 Uiso 1 1 calc R U . . .
C17 C 0.5045(2) 0.30365(14) 0.94027(13) 0.0178(5) Uani 1 1 d . . . . .
C18 C 0.5783(3) 0.09187(16) 1.12453(14) 0.0289(7) Uani 1 1 d . . . . .
H18A H 0.6434 0.0496 1.1431 0.043 Uiso 1 1 calc R U . . .
H18B H 0.5510 0.1221 1.1586 0.043 Uiso 1 1 calc R U . . .
H18C H 0.5136 0.0740 1.1110 0.043 Uiso 1 1 calc R U . . .
C19 C 0.7397(2) 0.11121(16) 1.04507(17) 0.0317(7) Uani 1 1 d . . . . .
H19A H 0.7800 0.0659 1.0759 0.048 Uiso 1 1 calc R U . . .
H19B H 0.7399 0.1012 0.9995 0.048 Uiso 1 1 calc R U . . .
H19C H 0.7805 0.1497 1.0455 0.048 Uiso 1 1 calc R U . . .
C20 C 0.3766(2) 0.53697(14) 0.91039(13) 0.0204(6) Uani 1 1 d . . . . .
H20 H 0.2961 0.5627 0.9120 0.025 Uiso 1 1 calc R U . . .
C21 C 0.4598(2) 0.57410(16) 0.91785(14) 0.0238(6) Uani 1 1 d . . . . .
H21 H 0.4372 0.6234 0.9255 0.029 Uiso 1 1 calc R U . . .
C22 C 0.5769(2) 0.53772(16) 0.91389(15) 0.0274(6) Uani 1 1 d . . . . .
H22 H 0.6369 0.5611 0.9194 0.033 Uiso 1 1 calc R U . . .
C23 C 0.6048(2) 0.46627(16) 0.90165(15) 0.0253(6) Uani 1 1 d . . . . .
H23 H 0.6847 0.4408 0.8977 0.030 Uiso 1 1 calc R U . . .
C24 C 0.5175(2) 0.43172(15) 0.89517(13) 0.0201(6) Uani 1 1 d . . . . .
C25 C 0.5457(2) 0.35297(15) 0.88075(13) 0.0203(6) Uani 1 1 d . . . . .
C26 C 0.6786(2) 0.32398(16) 0.87141(15) 0.0268(6) Uani 1 1 d . . . . .
H26A H 0.7039 0.3560 0.8332 0.040 Uiso 1 1 calc R U . . .
H26B H 0.7208 0.3240 0.9121 0.040 Uiso 1 1 calc R U . . .
H26C H 0.6958 0.2734 0.8630 0.040 Uiso 1 1 calc R U . . .
C27 C 0.4784(2) 0.35448(14) 0.81709(14) 0.0209(6) Uani 1 1 d . . . . .
C28 C 0.5350(3) 0.33008(16) 0.76125(14) 0.0276(6) Uani 1 1 d . . . . .
H28 H 0.6180 0.3111 0.7622 0.033 Uiso 1 1 calc R U . . .
C29 C 0.4712(3) 0.33341(17) 0.70462(15) 0.0305(7) Uani 1 1 d . . . . .
H29 H 0.5091 0.3156 0.6668 0.037 Uiso 1 1 calc R U . . .
C30 C 0.3519(3) 0.36284(16) 0.70386(14) 0.0276(6) Uani 1 1 d . . . . .
H30 H 0.3058 0.3665 0.6653 0.033 Uiso 1 1 calc R U . . .
C31 C 0.2998(2) 0.38711(15) 0.76016(13) 0.0224(6) Uani 1 1 d . . . . .
H31 H 0.2175 0.4092 0.7585 0.027 Uiso 1 1 calc R U . . .
C32 C 0.5214(3) 0.13382(17) 0.79353(14) 0.0269(6) Uani 1 1 d . . . . .
H32 H 0.6032 0.1118 0.7909 0.032 Uiso 1 1 calc R U . . .
C33 C 0.4811(3) 0.1627(2) 0.84980(17) 0.0400(8) Uani 1 1 d . . . . .
H33 H 0.5337 0.1601 0.8851 0.048 Uiso 1 1 calc R U . . .
C34 C 0.3631(3) 0.1951(2) 0.85355(17) 0.0406(8) Uani 1 1 d . . . . .
H34 H 0.3332 0.2178 0.8904 0.049 Uiso 1 1 calc R U . . .
C35 C 0.2889(3) 0.19419(16) 0.80313(15) 0.0305(7) Uani 1 1 d . . . . .
H35 H 0.2068 0.2153 0.8057 0.037 Uiso 1 1 calc R U . . .
C36 C 0.3337(2) 0.16234(14) 0.74819(13) 0.0215(6) Uani 1 1 d . . . . .
C37 C 0.2536(2) 0.15158(14) 0.69551(13) 0.0215(6) Uani 1 1 d . . . . .
C38 C 0.1239(2) 0.18019(16) 0.71315(15) 0.0276(6) Uani 1 1 d . . . . .
H38A H 0.1101 0.1553 0.7585 0.041 Uiso 1 1 calc R U . . .
H38B H 0.1054 0.2337 0.7112 0.041 Uiso 1 1 calc R U . . .
H38C H 0.0736 0.1697 0.6809 0.041 Uiso 1 1 calc R U . . .
C39 C 0.2830(2) 0.06715(14) 0.69749(13) 0.0191(5) Uani 1 1 d . . . . .
C40 C 0.1983(2) 0.02827(15) 0.71085(13) 0.0223(6) Uani 1 1 d . . . . .
H40 H 0.1190 0.0537 0.7169 0.027 Uiso 1 1 calc R U . . .
C41 C 0.2290(2) -0.04785(16) 0.71548(14) 0.0251(6) Uani 1 1 d . . . . .
H41 H 0.1711 -0.0749 0.7229 0.030 Uiso 1 1 calc R U . . .
C42 C 0.3459(2) -0.08330(15) 0.70897(13) 0.0233(6) Uani 1 1 d . . . . .
H42 H 0.3704 -0.1356 0.7135 0.028 Uiso 1 1 calc R U . . .
C43 C 0.4260(2) -0.04178(14) 0.69581(12) 0.0187(5) Uani 1 1 d . . . . .
H43 H 0.5063 -0.0670 0.6926 0.022 Uiso 1 1 calc R U . . .
C44 C 0.2784(2) 0.18918(15) 0.62500(13) 0.0215(6) Uani 1 1 d . . . . .
C45 C 0.1898(3) 0.23921(16) 0.58576(15) 0.0298(7) Uani 1 1 d . . . . .
H45 H 0.1141 0.2543 0.6041 0.036 Uiso 1 1 calc R U . . .
C46 C 0.2098(3) 0.26858(16) 0.51858(15) 0.0288(7) Uani 1 1 d . . . . .
C47 C 0.3260(2) 0.24631(15) 0.49686(14) 0.0255(6) Uani 1 1 d . . . . .
H47 H 0.3452 0.2641 0.4520 0.031 Uiso 1 1 calc R U . . .
C48 C 0.4122(2) 0.19884(14) 0.54034(13) 0.0218(6) Uani 1 1 d . . . . .
C49 C 0.0046(3) 0.3382(2) 0.50154(18) 0.0587(12) Uani 1 1 d . . . . .
H49A H -0.0460 0.3719 0.4651 0.088 Uiso 1 1 calc R U . . .
H49B H -0.0254 0.2946 0.5168 0.088 Uiso 1 1 calc R U . . .
H49C H 0.0052 0.3636 0.5390 0.088 Uiso 1 1 calc R U . . .
C50 C 0.1475(3) 0.3424(2) 0.40734(16) 0.0453(9) Uani 1 1 d . . . . .
H50A H 0.0753 0.3755 0.3851 0.068 Uiso 1 1 calc R U . . .
H50B H 0.2079 0.3696 0.4053 0.068 Uiso 1 1 calc R U . . .
H50C H 0.1752 0.3004 0.3845 0.068 Uiso 1 1 calc R U . . .
C51 C 0.6252(2) -0.02252(15) 0.58420(14) 0.0214(6) Uani 1 1 d . . . . .
H51 H 0.6220 -0.0548 0.6258 0.026 Uiso 1 1 calc R U . . .
C52 C 0.6771(2) -0.05339(16) 0.53118(15) 0.0249(6) Uani 1 1 d . . . . .
H52 H 0.7073 -0.1055 0.5361 0.030 Uiso 1 1 calc R U . . .
C53 C 0.6844(2) -0.00713(17) 0.47086(14) 0.0280(7) Uani 1 1 d . . . . .
H53 H 0.7195 -0.0264 0.4332 0.034 Uiso 1 1 calc R U . . .
C54 C 0.6391(2) 0.06820(16) 0.46669(14) 0.0268(6) Uani 1 1 d . . . . .
H54 H 0.6440 0.1012 0.4257 0.032 Uiso 1 1 calc R U . . .
C55 C 0.5866(2) 0.09638(15) 0.52162(13) 0.0210(6) Uani 1 1 d . . . . .
C56 C 0.5408(2) 0.18000(15) 0.51940(13) 0.0221(6) Uani 1 1 d . . . . .
C57 C 0.5539(3) 0.22304(16) 0.44807(14) 0.0275(6) Uani 1 1 d . . . . .
H57A H 0.6366 0.2104 0.4354 0.041 Uiso 1 1 calc R U . . .
H57B H 0.5065 0.2097 0.4162 0.041 Uiso 1 1 calc R U . . .
H57C H 0.5269 0.2763 0.4474 0.041 Uiso 1 1 calc R U . . .
C58 C 0.6141(2) 0.20002(14) 0.57004(13) 0.0212(6) Uani 1 1 d . . . . .
C59 C 0.6745(3) 0.25426(16) 0.55171(15) 0.0288(6) Uani 1 1 d . . . . .
H59 H 0.6658 0.2830 0.5075 0.035 Uiso 1 1 calc R U . . .
C60 C 0.7471(3) 0.26642(17) 0.59778(16) 0.0320(7) Uani 1 1 d . . . . .
H60 H 0.7862 0.3046 0.5861 0.038 Uiso 1 1 calc R U . . .
C61 C 0.7619(2) 0.22244(16) 0.66095(15) 0.0262(6) Uani 1 1 d . . . . .
H61 H 0.8149 0.2275 0.6928 0.031 Uiso 1 1 calc R U . . .
C62 C 0.6973(2) 0.17075(15) 0.67645(14) 0.0220(6) Uani 1 1 d . . . . .
H62 H 0.7075 0.1404 0.7200 0.026 Uiso 1 1 calc R U . . .
C100 C 0.1279(2) 0.54818(15) 0.80558(14) 0.0209(6) Uani 1 1 d . . . . .
C101 C 0.0624(3) 0.61288(16) 0.75763(15) 0.0303(7) Uani 1 1 d . . . . .
H10A H 0.0385 0.6556 0.7798 0.046 Uiso 1 1 calc R U . . .
H10B H -0.0076 0.6024 0.7414 0.046 Uiso 1 1 calc R U . . .
H10C H 0.1125 0.6239 0.7196 0.046 Uiso 1 1 calc R U . . .
C102 C 0.7160(3) -0.02172(15) 0.74684(15) 0.0259(6) Uani 1 1 d . . . . .
C103 C 0.8147(3) -0.07406(18) 0.7860(2) 0.0461(9) Uani 1 1 d . . . . .
H10D H 0.8884 -0.0642 0.7682 0.069 Uiso 1 1 calc R U . . .
H10E H 0.8143 -0.1247 0.7829 0.069 Uiso 1 1 calc R U . . .
H10F H 0.8076 -0.0686 0.8330 0.069 Uiso 1 1 calc R U . . .
C108 C 0.8241(4) 0.4454(2) 0.6826(3) 0.0736(15) Uani 1 1 d . . . . .
C200 C 0.3957(3) 0.29514(16) 0.25691(16) 0.0295(7) Uani 1 1 d . . . . .
C201 C 0.2235(3) 0.74692(17) 0.82070(16) 0.0326(7) Uani 1 1 d . . . . .
C202 C 0.9895(2) 0.05785(17) 0.89278(15) 0.0287(7) Uani 1 1 d . . . . .
C204 C 0.3426(4) 0.5923(3) 0.6442(3) 0.0836(17) Uani 1 1 d . . . . .
C205 C 0.4461(5) 0.5532(3) 0.6832(5) 0.145(4) Uani 1 1 d . . . . .
H20D H 0.4736 0.5875 0.7048 0.218 Uiso 1 1 calc R U . . .
H20E H 0.5073 0.5313 0.6539 0.218 Uiso 1 1 calc R U . . .
H20F H 0.4285 0.5139 0.7176 0.218 Uiso 1 1 calc R U . . .
C206 C 0.6568(5) 0.5662(3) 0.4954(3) 0.0899(18) Uani 1 1 d . . . . .
C207 C 0.7775(5) 0.5334(4) 0.4754(3) 0.108(2) Uani 1 1 d . . . . .
H20A H 0.8058 0.5710 0.4442 0.162 Uiso 1 1 calc R U . . .
H20B H 0.7780 0.4919 0.4535 0.162 Uiso 1 1 calc R U . . .
H20C H 0.8291 0.5156 0.5154 0.162 Uiso 1 1 calc R U . . .
C502 C 0.2981(5) 0.0511(3) 0.0257(4) 0.112(3) Uani 1 1 d . . . . .
H50D H 0.3073 0.0983 0.0000 0.168 Uiso 1 1 calc R U . A 1
H50E H 0.2691 0.0575 0.0705 0.168 Uiso 1 1 calc R U . A 1
H50F H 0.2419 0.0343 0.0023 0.168 Uiso 1 1 calc R U . A 1
N1 N 0.16018(17) 0.35158(11) 0.90583(10) 0.0150(4) Uani 1 1 d . . . . .
N2 N 0.19745(17) 0.44046(11) 0.98293(10) 0.0151(4) Uani 1 1 d . . . . .
N3 N 0.38858(17) 0.32516(11) 0.95535(10) 0.0152(4) Uani 1 1 d . . . . .
N4 N 0.40203(18) 0.46650(12) 0.90097(11) 0.0183(5) Uani 1 1 d . . . . .
N5 N 0.35955(18) 0.38116(12) 0.81736(11) 0.0187(5) Uani 1 1 d . . . . .
N6 N 0.61805(19) 0.13639(12) 1.06631(12) 0.0221(5) Uani 1 1 d . . . . .
N7 N 0.17866(18) 0.49719(12) 0.84253(11) 0.0178(5) Uani 1 1 d . . . . .
N8 N 0.4508(2) 0.13523(12) 0.74201(11) 0.0209(5) Uani 1 1 d . . . . .
N9 N 0.39706(19) 0.03295(12) 0.68710(10) 0.0178(5) Uani 1 1 d . . . . .
N10 N 0.39045(19) 0.16809(12) 0.60404(11) 0.0197(5) Uani 1 1 d . . . . .
N11 N 0.57871(18) 0.05073(12) 0.58071(11) 0.0185(5) Uani 1 1 d . . . . .
N12 N 0.62078(19) 0.16060(12) 0.63369(11) 0.0192(5) Uani 1 1 d . . . . .
N13 N 0.1238(2) 0.31525(15) 0.47731(13) 0.0365(7) Uani 1 1 d . . . . .
N14 N 0.63863(19) 0.01961(12) 0.71599(11) 0.0199(5) Uani 1 1 d . . . . .
N100 N 0.2588(5) 0.6219(4) 0.6139(3) 0.119(2) Uani 1 1 d . . . . .
N101 N 0.5677(5) 0.5942(3) 0.5117(4) 0.146(3) Uani 1 1 d . . . . .
O1 O 0.33947(18) 0.19345(11) 0.34357(10) 0.0298(5) Uani 1 1 d . . . . .
O2 O 0.19558(16) 0.26580(11) 0.25652(10) 0.0292(5) Uani 1 1 d . . . . .
O3 O 0.36819(17) 0.17516(11) 0.22881(10) 0.0281(5) Uani 1 1 d . . . . .
O4 O 0.06556(18) 0.79933(11) 0.90049(12) 0.0347(5) Uani 1 1 d . . . . .
O5 O 0.09366(16) 0.67142(10) 0.88811(11) 0.0269(4) Uani 1 1 d . . . . .
O6 O 0.23895(18) 0.70375(12) 0.94888(11) 0.0343(5) Uani 1 1 d . . . . .
O7 O 0.92215(18) 0.07228(11) 0.77116(11) 0.0326(5) Uani 1 1 d . . . . .
O8 O 0.8861(2) 0.18301(11) 0.81874(11) 0.0369(5) Uani 1 1 d . . . . .
O9 O 0.77361(19) 0.09270(16) 0.85507(13) 0.0513(7) Uani 1 1 d . . . . .
O10 O 1.0376(3) 0.36621(15) 0.68574(15) 0.0737(10) Uani 1 1 d . . . . .
O11 O 0.9967(3) 0.48288(15) 0.71735(16) 0.0673(9) Uani 1 1 d . . . . .
O12 O 0.9775(3) 0.4786(2) 0.60153(13) 0.0888(13) Uani 1 1 d . . . . .
O100 O 0.5000 0.0000 0.0000 0.0571(10) Uani 1 2 d S . P . .
F1 F 0.50908(15) 0.26814(10) 0.27376(9) 0.0365(4) Uani 1 1 d . . . . .
F2 F 0.38924(19) 0.32651(13) 0.19231(11) 0.0602(6) Uani 1 1 d . . . . .
F3 F 0.35333(19) 0.34842(11) 0.29145(14) 0.0652(7) Uani 1 1 d . . . . .
F4 F 0.29260(19) 0.79173(12) 0.82449(11) 0.0526(6) Uani 1 1 d . . . . .
F5 F 0.14887(19) 0.77984(11) 0.76926(10) 0.0499(5) Uani 1 1 d . . . . .
F6 F 0.29169(16) 0.68475(10) 0.80459(9) 0.0389(4) Uani 1 1 d . . . . .
F7 F 0.96591(17) 0.08363(12) 0.94948(9) 0.0462(5) Uani 1 1 d . . . . .
F8 F 1.09645(14) 0.06483(10) 0.87415(9) 0.0382(4) Uani 1 1 d . . . . .
F9 F 0.99519(16) -0.01391(10) 0.90640(10) 0.0448(5) Uani 1 1 d . . . . .
F10 F 0.75296(18) 0.51119(14) 0.66830(13) 0.0662(7) Uani 1 1 d . . . . .
F11 F 0.7912(4) 0.4110(2) 0.6350(4) 0.210(3) Uani 1 1 d . . . . .
F12 F 0.8057(3) 0.4151(3) 0.7412(3) 0.242(4) Uani 1 1 d . . . . .
S1 S 0.31516(6) 0.22447(4) 0.27341(3) 0.02014(15) Uani 1 1 d . . . . .
S2 S 0.14673(6) 0.72861(4) 0.89887(4) 0.02336(15) Uani 1 1 d . . . . .
S3 S 0.88033(6) 0.10739(4) 0.82721(4) 0.02725(16) Uani 1 1 d . . . . .
S4 S 0.97582(7) 0.44217(5) 0.66957(4) 0.0381(2) Uani 1 1 d . . . . .
Fe1 Fe 0.27887(3) 0.41146(2) 0.90005(2) 0.01454(9) Uani 1 1 d . . . . .
Fe2 Fe 0.51394(3) 0.09339(2) 0.66133(2) 0.01671(9) Uani 1 1 d . . . . .
C500 C 0.4094(7) -0.0030(4) 0.0319(4) 0.042(2) Uani 0.495(10) 1 d . . P B 1
H50G H 0.4331 -0.0116 0.0798 0.050 Uiso 0.495(10) 1 calc R U P B 1
H50H H 0.3920 -0.0492 0.0254 0.050 Uiso 0.495(10) 1 calc R U P B 1
C501 C 0.3891(7) 0.0501(4) -0.0106(4) 0.045(2) Uani 0.505(10) 1 d . . P B 2
H50I H 0.4033 0.0996 -0.0140 0.053 Uiso 0.505(10) 1 calc R U P B 2
H50J H 0.3638 0.0482 -0.0561 0.053 Uiso 0.505(10) 1 calc R U P B 2

loop_
_atom_site_aniso_label
_atom_site_aniso_U_11
_atom_site_aniso_U_22
_atom_site_aniso_U_33
_atom_site_aniso_U_23
_atom_site_aniso_U_13
_atom_site_aniso_U_12
C1 0.0139(12) 0.0208(14) 0.0175(13) -0.0046(11) 0.0007(10) 0.0009(10)
C2 0.0171(13) 0.0246(14) 0.0193(13) -0.0070(11) -0.0029(10) -0.0013(11)
C3 0.0159(13) 0.0213(14) 0.0254(14) -0.0093(11) -0.0003(11) -0.0024(10)
C4 0.0170(12) 0.0158(13) 0.0212(13) -0.0028(10) 0.0002(10) -0.0020(10)
C5 0.0128(12) 0.0151(12) 0.0158(12) -0.0055(10) -0.0004(10) 0.0016(9)
C6 0.0136(12) 0.0135(12) 0.0169(13) -0.0028(10) -0.0001(10) -0.0007(9)
C7 0.0178(13) 0.0188(13) 0.0174(13) -0.0007(10) -0.0013(10) -0.0033(10)
C8 0.0082(11) 0.0170(13) 0.0194(13) -0.0045(10) -0.0015(10) -0.0003(9)
C9 0.0117(12) 0.0226(14) 0.0183(13) -0.0049(11) 0.0003(10) -0.0029(10)
C10 0.0118(12) 0.0246(14) 0.0214(14) -0.0090(11) 0.0011(10) -0.0027(10)
C11 0.0111(12) 0.0183(13) 0.0298(15) -0.0105(11) 0.0002(11) -0.0011(10)
C12 0.0120(12) 0.0142(13) 0.0265(14) -0.0032(11) -0.0014(10) -0.0019(10)
C13 0.0141(12) 0.0153(13) 0.0171(13) -0.0059(10) -0.0025(10) -0.0015(10)
C14 0.0150(12) 0.0163(13) 0.0168(13) -0.0039(10) -0.0004(10) -0.0008(10)
C15 0.0161(12) 0.0163(13) 0.0189(13) -0.0061(10) -0.0055(10) 0.0011(10)
C16 0.0139(12) 0.0191(13) 0.0214(14) -0.0057(11) 0.0003(10) 0.0002(10)
C17 0.0128(12) 0.0193(13) 0.0203(13) -0.0069(11) 0.0000(10) -0.0003(10)
C18 0.0267(15) 0.0275(16) 0.0232(15) 0.0013(12) -0.0052(12) 0.0050(12)
C19 0.0185(14) 0.0231(15) 0.0447(19) -0.0006(13) -0.0011(13) 0.0059(12)
C20 0.0166(13) 0.0172(13) 0.0239(14) 0.0008(11) 0.0001(11) -0.0017(10)
C21 0.0223(14) 0.0217(14) 0.0259(15) 0.0008(11) -0.0035(11) -0.0067(11)
C22 0.0215(14) 0.0272(16) 0.0320(16) 0.0028(13) -0.0034(12) -0.0098(12)
C23 0.0138(13) 0.0269(15) 0.0311(16) 0.0020(12) 0.0004(11) -0.0038(11)
C24 0.0142(12) 0.0210(14) 0.0203(13) 0.0029(11) 0.0010(10) -0.0012(10)
C25 0.0133(12) 0.0199(14) 0.0231(14) 0.0000(11) 0.0025(10) 0.0005(10)
C26 0.0131(13) 0.0287(16) 0.0323(16) -0.0013(13) 0.0056(11) 0.0017(11)
C27 0.0198(13) 0.0162(13) 0.0217(14) 0.0012(11) 0.0023(11) 0.0002(10)
C28 0.0231(14) 0.0270(15) 0.0236(15) -0.0011(12) 0.0055(12) 0.0057(12)
C29 0.0340(16) 0.0304(16) 0.0205(15) -0.0059(12) 0.0077(12) 0.0029(13)
C30 0.0308(16) 0.0293(16) 0.0198(14) -0.0036(12) 0.0006(12) -0.0035(12)
C31 0.0218(14) 0.0208(14) 0.0212(14) -0.0014(11) 0.0011(11) -0.0017(11)
C32 0.0294(15) 0.0327(16) 0.0248(15) -0.0130(13) 0.0046(12) -0.0139(13)
C33 0.045(2) 0.057(2) 0.0320(18) -0.0283(16) 0.0074(15) -0.0228(17)
C34 0.049(2) 0.049(2) 0.0347(18) -0.0292(16) 0.0151(16) -0.0168(17)
C35 0.0343(16) 0.0248(15) 0.0333(17) -0.0127(13) 0.0116(13) -0.0057(13)
C36 0.0283(14) 0.0144(13) 0.0209(14) -0.0041(11) 0.0053(11) -0.0039(11)
C37 0.0212(14) 0.0175(14) 0.0214(14) -0.0041(11) 0.0027(11) 0.0028(11)
C38 0.0244(15) 0.0244(15) 0.0283(15) -0.0045(12) 0.0069(12) 0.0026(12)
C39 0.0202(13) 0.0199(14) 0.0137(12) -0.0029(10) -0.0011(10) 0.0010(11)
C40 0.0204(13) 0.0259(15) 0.0178(13) -0.0044(11) -0.0005(11) -0.0006(11)
C41 0.0265(15) 0.0251(15) 0.0231(14) -0.0028(12) 0.0005(12) -0.0067(12)
C42 0.0298(15) 0.0200(14) 0.0176(13) -0.0006(11) -0.0014(11) -0.0041(11)
C43 0.0209(13) 0.0162(13) 0.0145(12) -0.0006(10) -0.0004(10) 0.0013(10)
C44 0.0234(14) 0.0180(14) 0.0188(13) -0.0032(11) 0.0036(11) 0.0014(11)
C45 0.0258(15) 0.0267(16) 0.0264(15) -0.0017(12) 0.0045(12) 0.0084(12)
C46 0.0302(16) 0.0210(15) 0.0262(15) -0.0020(12) 0.0013(12) 0.0067(12)
C47 0.0287(15) 0.0203(14) 0.0203(14) -0.0012(11) 0.0022(12) 0.0039(12)
C48 0.0249(14) 0.0169(13) 0.0190(13) -0.0035(11) 0.0018(11) 0.0023(11)
C49 0.0350(19) 0.075(3) 0.0323(19) 0.0041(18) 0.0029(15) 0.0329(19)
C50 0.044(2) 0.042(2) 0.0272(17) 0.0090(15) -0.0025(15) 0.0161(16)
C51 0.0180(13) 0.0200(14) 0.0251(14) -0.0051(11) -0.0012(11) -0.0024(11)
C52 0.0198(14) 0.0253(15) 0.0302(16) -0.0142(12) 0.0006(12) -0.0001(11)
C53 0.0238(14) 0.0376(17) 0.0217(15) -0.0171(13) 0.0013(12) 0.0016(12)
C54 0.0271(15) 0.0314(16) 0.0172(14) -0.0056(12) 0.0001(11) 0.0012(12)
C55 0.0172(13) 0.0243(14) 0.0183(13) -0.0048(11) -0.0012(10) 0.0009(11)
C56 0.0227(14) 0.0208(14) 0.0176(13) -0.0009(11) 0.0012(11) 0.0013(11)
C57 0.0305(15) 0.0283(16) 0.0165(14) 0.0018(12) 0.0046(12) -0.0002(12)
C58 0.0215(13) 0.0172(13) 0.0206(14) -0.0028(11) 0.0020(11) 0.0019(11)
C59 0.0295(15) 0.0281(16) 0.0249(15) 0.0024(12) 0.0042(12) -0.0070(12)
C60 0.0279(16) 0.0295(17) 0.0378(18) -0.0020(14) 0.0068(13) -0.0101(13)
C61 0.0207(14) 0.0269(15) 0.0292(16) -0.0057(12) 0.0009(12) -0.0029(11)
C62 0.0226(14) 0.0203(14) 0.0207(14) -0.0036(11) 0.0012(11) -0.0019(11)
C100 0.0170(13) 0.0220(15) 0.0218(14) -0.0043(12) 0.0013(11) -0.0017(11)
C101 0.0309(16) 0.0244(15) 0.0283(16) 0.0035(12) -0.0076(13) 0.0004(12)
C102 0.0308(16) 0.0191(14) 0.0275(15) -0.0016(12) -0.0064(13) -0.0074(12)
C103 0.048(2) 0.0255(17) 0.060(2) 0.0076(16) -0.0311(18) -0.0096(15)
C108 0.053(3) 0.036(2) 0.121(4) 0.020(3) -0.016(3) -0.017(2)
C200 0.0286(16) 0.0195(15) 0.0367(17) -0.0027(13) 0.0049(13) -0.0025(12)
C201 0.0389(17) 0.0263(16) 0.0326(17) -0.0015(13) 0.0068(14) -0.0126(13)
C202 0.0221(15) 0.0297(17) 0.0298(16) 0.0013(13) -0.0011(12) -0.0043(12)
C204 0.048(3) 0.074(3) 0.123(5) 0.000(3) 0.007(3) -0.020(2)
C205 0.067(4) 0.071(4) 0.288(11) 0.007(5) -0.062(5) -0.025(3)
C206 0.076(4) 0.061(3) 0.115(5) -0.023(3) -0.021(3) 0.022(3)
C207 0.107(4) 0.126(5) 0.049(3) -0.023(3) -0.023(3) 0.048(4)
C502 0.066(3) 0.061(3) 0.232(8) -0.078(4) -0.005(4) -0.019(3)
N1 0.0114(10) 0.0132(10) 0.0180(11) -0.0049(8) 0.0005(8) 0.0023(8)
N2 0.0101(10) 0.0161(11) 0.0175(11) -0.0026(9) -0.0025(8) -0.0005(8)
N3 0.0115(10) 0.0160(11) 0.0164(11) -0.0038(9) -0.0010(8) -0.0002(8)
N4 0.0157(11) 0.0165(11) 0.0199(11) -0.0002(9) -0.0001(9) -0.0015(9)
N5 0.0168(11) 0.0165(11) 0.0190(11) -0.0004(9) -0.0004(9) 0.0001(9)
N6 0.0167(11) 0.0185(12) 0.0250(12) -0.0011(9) -0.0040(9) 0.0044(9)
N7 0.0133(10) 0.0198(12) 0.0196(11) -0.0049(10) 0.0023(9) -0.0024(9)
N8 0.0271(12) 0.0147(11) 0.0202(12) -0.0043(9) 0.0033(9) -0.0040(9)
N9 0.0216(11) 0.0159(11) 0.0125(10) -0.0018(8) -0.0006(9) 0.0002(9)
N10 0.0233(12) 0.0169(11) 0.0165(11) -0.0044(9) 0.0018(9) -0.0001(9)
N11 0.0161(11) 0.0185(11) 0.0190(11) -0.0056(9) -0.0004(9) 0.0004(9)
N12 0.0213(11) 0.0154(11) 0.0179(11) -0.0046(9) 0.0029(9) 0.0013(9)
N13 0.0317(14) 0.0358(15) 0.0241(13) 0.0016(11) 0.0014(11) 0.0169(12)
N14 0.0248(12) 0.0194(12) 0.0162(11) -0.0049(9) 0.0023(10) -0.0065(10)
N100 0.073(3) 0.156(5) 0.101(4) -0.007(4) 0.005(3) 0.003(3)
N101 0.066(3) 0.080(4) 0.289(9) -0.067(5) -0.005(4) 0.011(3)
O1 0.0331(11) 0.0314(11) 0.0205(10) 0.0033(9) -0.0036(9) -0.0065(9)
O2 0.0210(10) 0.0306(11) 0.0297(11) -0.0047(9) -0.0008(8) 0.0034(8)
O3 0.0279(11) 0.0239(10) 0.0291(11) -0.0099(9) -0.0052(9) 0.0035(8)
O4 0.0298(11) 0.0189(10) 0.0530(14) -0.0063(10) 0.0109(10) -0.0040(9)
O5 0.0215(10) 0.0171(10) 0.0404(12) -0.0016(9) 0.0014(9) -0.0050(8)
O6 0.0253(11) 0.0424(13) 0.0336(12) -0.0073(10) -0.0008(9) -0.0059(9)
O7 0.0357(12) 0.0266(11) 0.0358(12) -0.0079(9) -0.0066(10) -0.0062(9)
O8 0.0472(13) 0.0208(11) 0.0363(12) -0.0055(9) -0.0148(10) 0.0040(9)
O9 0.0217(11) 0.0740(19) 0.0509(16) -0.0003(13) 0.0004(11) -0.0082(11)
O10 0.093(2) 0.0422(16) 0.0609(19) -0.0119(14) -0.0116(17) 0.0295(15)
O11 0.083(2) 0.0472(16) 0.072(2) -0.0088(14) -0.0471(17) -0.0127(15)
O12 0.080(2) 0.107(3) 0.0276(14) 0.0135(15) 0.0110(14) 0.0447(19)
O100 0.057(3) 0.053(2) 0.065(3) -0.028(2) -0.010(2) -0.005(2)
F1 0.0262(9) 0.0376(10) 0.0454(11) -0.0052(8) 0.0002(8) -0.0101(8)
F2 0.0583(14) 0.0582(14) 0.0531(14) 0.0308(11) -0.0065(11) -0.0257(11)
F3 0.0548(13) 0.0336(11) 0.120(2) -0.0427(13) 0.0285(14) -0.0170(10)
F4 0.0633(14) 0.0541(13) 0.0576(13) -0.0183(11) 0.0301(11) -0.0433(11)
F5 0.0653(14) 0.0390(11) 0.0348(11) 0.0096(9) -0.0036(10) -0.0067(10)
F6 0.0397(10) 0.0362(10) 0.0383(10) -0.0086(8) 0.0143(8) -0.0062(8)
F7 0.0462(11) 0.0561(13) 0.0283(10) -0.0026(9) -0.0030(9) -0.0031(10)
F8 0.0205(8) 0.0459(11) 0.0403(11) 0.0069(9) -0.0053(8) -0.0052(8)
F9 0.0406(11) 0.0289(10) 0.0547(13) 0.0123(9) -0.0071(9) -0.0052(8)
F10 0.0362(12) 0.0662(16) 0.0791(17) 0.0010(13) 0.0018(11) 0.0051(11)
F11 0.154(4) 0.098(3) 0.403(9) -0.073(4) -0.145(5) -0.041(3)
F12 0.055(2) 0.245(5) 0.279(6) 0.221(5) 0.044(3) 0.008(3)
S1 0.0201(3) 0.0174(3) 0.0194(3) -0.0009(3) -0.0018(3) -0.0004(3)
S2 0.0189(3) 0.0190(3) 0.0309(4) -0.0024(3) 0.0045(3) -0.0050(3)
S3 0.0201(3) 0.0274(4) 0.0301(4) -0.0031(3) -0.0046(3) 0.0000(3)
S4 0.0406(5) 0.0369(5) 0.0241(4) -0.0026(3) -0.0032(3) 0.0099(4)
Fe1 0.01073(17) 0.01386(19) 0.01639(19) -0.00149(14) -0.00012(14) 0.00041(14)
Fe2 0.01894(19) 0.01415(19) 0.01425(19) -0.00275(14) 0.00120(14) 0.00043(14)
C500 0.053(5) 0.040(5) 0.038(4) -0.013(4) -0.001(4) -0.019(4)
C501 0.059(5) 0.027(4) 0.047(5) -0.009(3) -0.011(4) -0.008(3)

loop_
_atom_type_symbol
_atom_type_description
_atom_type_scat_dispersion_real
_atom_type_scat_dispersion_imag
_atom_type_scat_source
C C 0.0033 0.0016 'International Tables Vol C Tables 4.2.6.8 and 6.1.1.4'
H H 0.0000 0.0000 'International Tables Vol C Tables 4.2.6.8 and 6.1.1.4'
N N 0.0061 0.0033 'International Tables Vol C Tables 4.2.6.8 and 6.1.1.4'
O O 0.0106 0.0060 'International Tables Vol C Tables 4.2.6.8 and 6.1.1.4'
F F 0.0171 0.0103 'International Tables Vol C Tables 4.2.6.8 and 6.1.1.4'
S S 0.1246 0.1234 'International Tables Vol C Tables 4.2.6.8 and 6.1.1.4'
Fe Fe 0.3463 0.8444 'International Tables Vol C Tables 4.2.6.8 and 6.1.1.4'

loop_
_geom_angle_atom_site_label_1
_geom_angle_atom_site_label_2
_geom_angle_atom_site_label_3
_geom_angle
_geom_angle_site_symmetry_1
_geom_angle_site_symmetry_3
N1 C1 C2 123.6(2) . .
N1 C1 H1 118.2 . .
C2 C1 H1 118.2 . .
C1 C2 C3 119.0(2) . .
C1 C2 H2 120.5 . .
C3 C2 H2 120.5 . .
C2 C3 C4 118.1(2) . .
C2 C3 H3 120.9 . .
C4 C3 H3 120.9 . .
C3 C4 C5 120.5(2) . .
C3 C4 H4 119.7 . .
C5 C4 H4 119.7 . .
N1 C5 C4 121.2(2) . .
N1 C5 C6 117.7(2) . .
C4 C5 C6 121.1(2) . .
C13 C6 C7 110.7(2) . .
C13 C6 C5 108.30(19) . .
C7 C6 C5 110.5(2) . .
C13 C6 C8 109.80(19) . .
C7 C6 C8 110.1(2) . .
C5 C6 C8 107.38(19) . .
C6 C7 H7A 109.5 . .
C6 C7 H7B 109.5 . .
H7A C7 H7B 109.5 . .
C6 C7 H7C 109.5 . .
H7A C7 H7C 109.5 . .
H7B C7 H7C 109.5 . .
N2 C8 C9 121.5(2) . .
N2 C8 C6 116.9(2) . .
C9 C8 C6 121.6(2) . .
C10 C9 C8 119.9(2) . .
C10 C9 H9 120.1 . .
C8 C9 H9 120.1 . .
C11 C10 C9 118.4(2) . .
C11 C10 H10 120.8 . .
C9 C10 H10 120.8 . .
C12 C11 C10 118.8(2) . .
C12 C11 H11 120.6 . .
C10 C11 H11 120.6 . .
N2 C12 C11 123.4(2) . .
N2 C12 H12 118.3 . .
C11 C12 H12 118.3 . .
N3 C13 C14 123.4(2) . .
N3 C13 C6 116.0(2) . .
C14 C13 C6 120.6(2) . .
C13 C14 C15 120.4(2) . .
C13 C14 H14 119.8 . .
C15 C14 H14 119.8 . .
N6 C15 C16 122.2(2) . .
N6 C15 C14 122.3(2) . .
C16 C15 C14 115.5(2) . .
C17 C16 C15 121.1(2) . .
C17 C16 H16 119.5 . .
C15 C16 H16 119.5 . .
N3 C17 C16 123.2(2) . .
N3 C17 C25 116.0(2) . .
C16 C17 C25 120.8(2) . .
N6 C18 H18A 109.5 . .
N6 C18 H18B 109.5 . .
H18A C18 H18B 109.5 . .
N6 C18 H18C 109.5 . .
H18A C18 H18C 109.5 . .
H18B C18 H18C 109.5 . .
N6 C19 H19A 109.5 . .
N6 C19 H19B 109.5 . .
H19A C19 H19B 109.5 . .
N6 C19 H19C 109.5 . .
H19A C19 H19C 109.5 . .
H19B C19 H19C 109.5 . .
N4 C20 C21 124.2(2) . .
N4 C20 H20 117.9 . .
C21 C20 H20 117.9 . .
C20 C21 C22 118.3(3) . .
C20 C21 H21 120.9 . .
C22 C21 H21 120.9 . .
C21 C22 C23 118.4(3) . .
C21 C22 H22 120.8 . .
C23 C22 H22 120.8 . .
C24 C23 C22 120.7(2) . .
C24 C23 H23 119.6 . .
C22 C23 H23 119.6 . .
N4 C24 C23 121.2(2) . .
N4 C24 C25 117.0(2) . .
C23 C24 C25 121.8(2) . .
C17 C25 C27 109.4(2) . .
C17 C25 C24 108.0(2) . .
C27 C25 C24 108.8(2) . .
C17 C25 C26 110.3(2) . .
C27 C25 C26 110.2(2) . .
C24 C25 C26 110.1(2) . .
C25 C26 H26A 109.5 . .
C25 C26 H26B 109.5 . .
H26A C26 H26B 109.5 . .
C25 C26 H26C 109.5 . .
H26A C26 H26C 109.5 . .
H26B C26 H26C 109.5 . .
N5 C27 C28 121.1(3) . .
N5 C27 C25 116.7(2) . .
C28 C27 C25 122.2(2) . .
C29 C28 C27 120.3(3) . .
C29 C28 H28 119.9 . .
C27 C28 H28 119.9 . .
C30 C29 C28 118.7(3) . .
C30 C29 H29 120.6 . .
C28 C29 H29 120.6 . .
C29 C30 C31 118.9(3) . .
C29 C30 H30 120.6 . .
C31 C30 H30 120.6 . .
N5 C31 C30 123.5(3) . .
N5 C31 H31 118.2 . .
C30 C31 H31 118.2 . .
N8 C32 C33 123.5(3) . .
N8 C32 H32 118.2 . .
C33 C32 H32 118.2 . .
C34 C33 C32 118.5(3) . .
C34 C33 H33 120.8 . .
C32 C33 H33 120.8 . .
C33 C34 C35 119.0(3) . .
C33 C34 H34 120.5 . .
C35 C34 H34 120.5 . .
C34 C35 C36 120.3(3) . .
C34 C35 H35 119.9 . .
C36 C35 H35 119.9 . .
N8 C36 C35 120.7(3) . .
N8 C36 C37 117.1(2) . .
C35 C36 C37 122.0(2) . .
C44 C37 C36 111.6(2) . .
C44 C37 C38 110.9(2) . .
C36 C37 C38 110.2(2) . .
C44 C37 C39 108.0(2) . .
C36 C37 C39 106.3(2) . .
C38 C37 C39 109.7(2) . .
C37 C38 H38A 109.5 . .
C37 C38 H38B 109.5 . .
H38A C38 H38B 109.5 . .
C37 C38 H38C 109.5 . .
H38A C38 H38C 109.5 . .
H38B C38 H38C 109.5 . .
N9 C39 C40 121.8(2) . .
N9 C39 C37 116.5(2) . .
C40 C39 C37 121.7(2) . .
C39 C40 C41 120.1(2) . .
C39 C40 H40 120.0 . .
C41 C40 H40 120.0 . .
C42 C41 C40 118.3(3) . .
C42 C41 H41 120.9 . .
C40 C41 H41 120.9 . .
C43 C42 C41 119.0(3) . .
C43 C42 H42 120.5 . .
C41 C42 H42 120.5 . .
N9 C43 C42 123.8(2) . .
N9 C43 H43 118.1 . .
C42 C43 H43 118.1 . .
N10 C44 C45 123.4(3) . .
N10 C44 C37 116.0(2) . .
C45 C44 C37 120.5(2) . .
C44 C45 C46 120.7(3) . .
C44 C45 H45 119.7 . .
C46 C45 H45 119.7 . .
N13 C46 C45 122.6(3) . .
N13 C46 C47 121.7(3) . .
C45 C46 C47 115.7(3) . .
C48 C47 C46 120.4(3) . .
C48 C47 H47 119.8 . .
C46 C47 H47 119.8 . .
N10 C48 C47 123.2(2) . .
N10 C48 C56 116.0(2) . .
C47 C48 C56 120.8(2) . .
N13 C49 H49A 109.5 . .
N13 C49 H49B 109.5 . .
H49A C49 H49B 109.5 . .
N13 C49 H49C 109.5 . .
H49A C49 H49C 109.5 . .
H49B C49 H49C 109.5 . .
N13 C50 H50A 109.5 . .
N13 C50 H50B 109.5 . .
H50A C50 H50B 109.5 . .
N13 C50 H50C 109.5 . .
H50A C50 H50C 109.5 . .
H50B C50 H50C 109.5 . .
N11 C51 C52 124.1(3) . .
N11 C51 H51 118.0 . .
C52 C51 H51 118.0 . .
C51 C52 C53 118.6(3) . .
C51 C52 H52 120.7 . .
C53 C52 H52 120.7 . .
C52 C53 C54 118.1(3) . .
C52 C53 H53 120.9 . .
C54 C53 H53 120.9 . .
C53 C54 C55 120.9(3) . .
C53 C54 H54 119.5 . .
C55 C54 H54 119.5 . .
N11 C55 C54 120.8(2) . .
N11 C55 C56 117.1(2) . .
C54 C55 C56 122.0(2) . .
C48 C56 C58 108.5(2) . .
C48 C56 C55 110.2(2) . .
C58 C56 C55 107.3(2) . .
C48 C56 C57 110.4(2) . .
C58 C56 C57 110.3(2) . .
C55 C56 C57 109.9(2) . .
C56 C57 H57A 109.5 . .
C56 C57 H57B 109.5 . .
H57A C57 H57B 109.5 . .
C56 C57 H57C 109.5 . .
H57A C57 H57C 109.5 . .
H57B C57 H57C 109.5 . .
N12 C58 C59 121.2(3) . .
N12 C58 C56 116.7(2) . .
C59 C58 C56 122.0(2) . .
C60 C59 C58 120.0(3) . .
C60 C59 H59 120.0 . .
C58 C59 H59 120.0 . .
C61 C60 C59 119.1(3) . .
C61 C60 H60 120.4 . .
C59 C60 H60 120.4 . .
C60 C61 C62 117.9(3) . .
C60 C61 H61 121.1 . .
C62 C61 H61 121.1 . .
N12 C62 C61 124.2(3) . .
N12 C62 H62 117.9 . .
C61 C62 H62 117.9 . .
N7 C100 C101 179.2(3) . .
C100 C101 H10A 109.5 . .
C100 C101 H10B 109.5 . .
H10A C101 H10B 109.5 . .
C100 C101 H10C 109.5 . .
H10A C101 H10C 109.5 . .
H10B C101 H10C 109.5 . .
N14 C102 C103 179.7(4) . .
C102 C103 H10D 109.5 . .
C102 C103 H10E 109.5 . .
H10D C103 H10E 109.5 . .
C102 C103 H10F 109.5 . .
H10D C103 H10F 109.5 . .
H10E C103 H10F 109.5 . .
F12 C108 F10 109.4(5) . .
F12 C108 F11 111.7(5) . .
F10 C108 F11 101.8(4) . .
F12 C108 S4 112.2(4) . .
F10 C108 S4 114.7(3) . .
F11 C108 S4 106.6(4) . .
F2 C200 F3 107.5(3) . .
F2 C200 F1 107.4(2) . .
F3 C200 F1 106.6(3) . .
F2 C200 S1 111.1(2) . .
F3 C200 S1 111.5(2) . .
F1 C200 S1 112.48(19) . .
F5 C201 F6 107.0(3) . .
F5 C201 F4 106.9(3) . .
F6 C201 F4 107.3(3) . .
F5 C201 S2 111.8(2) . .
F6 C201 S2 112.1(2) . .
F4 C201 S2 111.4(2) . .
F9 C202 F7 108.0(2) . .
F9 C202 F8 107.5(2) . .
F7 C202 F8 107.0(2) . .
F9 C202 S3 111.3(2) . .
F7 C202 S3 111.8(2) . .
F8 C202 S3 111.0(2) . .
N100 C204 C205 178.1(7) . .
C204 C205 H20D 109.5 . .
C204 C205 H20E 109.5 . .
H20D C205 H20E 109.5 . .
C204 C205 H20F 109.5 . .
H20D C205 H20F 109.5 . .
H20E C205 H20F 109.5 . .
N101 C206 C207 175.9(7) . .
C206 C207 H20A 109.5 . .
C206 C207 H20B 109.5 . .
H20A C207 H20B 109.5 . .
C206 C207 H20C 109.5 . .
H20A C207 H20C 109.5 . .
H20B C207 H20C 109.5 . .
C500 C502 H50D 109.5 . .
C500 C502 H50E 109.5 . .
H50D C502 H50E 109.5 . .
C500 C502 H50F 109.5 . .
H50D C502 H50F 109.5 . .
H50E C502 H50F 109.5 . .
C5 N1 C1 117.4(2) . .
C5 N1 Fe1 119.28(16) . .
C1 N1 Fe1 123.36(17) . .
C8 N2 C12 117.4(2) . .
C8 N2 Fe1 119.83(16) . .
C12 N2 Fe1 122.77(17) . .
C13 N3 C17 116.4(2) . .
C13 N3 Fe1 121.82(16) . .
C17 N3 Fe1 121.79(17) . .
C20 N4 C24 117.1(2) . .
C20 N4 Fe1 122.71(17) . .
C24 N4 Fe1 120.12(17) . .
C31 N5 C27 117.3(2) . .
C31 N5 Fe1 122.22(17) . .
C27 N5 Fe1 120.43(18) . .
C15 N6 C18 121.1(2) . .
C15 N6 C19 120.6(2) . .
C18 N6 C19 118.2(2) . .
C100 N7 Fe1 174.2(2) . .
C32 N8 C36 117.7(2) . .
C32 N8 Fe2 121.94(18) . .
C36 N8 Fe2 120.24(18) . .
C43 N9 C39 116.8(2) . .
C43 N9 Fe2 123.18(17) . .
C39 N9 Fe2 119.97(17) . .
C44 N10 C48 116.5(2) . .
C44 N10 Fe2 121.93(18) . .
C48 N10 Fe2 121.52(17) . .
C51 N11 C55 117.4(2) . .
C51 N11 Fe2 122.36(18) . .
C55 N11 Fe2 119.94(17) . .
C62 N12 C58 117.3(2) . .
C62 N12 Fe2 123.05(18) . .
C58 N12 Fe2 119.66(18) . .
C46 N13 C49 120.4(3) . .
C46 N13 C50 120.8(3) . .
C49 N13 C50 118.8(3) . .
C102 N14 Fe2 176.5(2) . .
C500 O100 C500 180.0(7) . 2_655
C501 O100 C501 180.0 2_655 .
O1 S1 O2 115.57(12) . .
O1 S1 O3 114.42(12) . .
O2 S1 O3 114.94(12) . .
O1 S1 C200 103.07(14) . .
O2 S1 C200 103.26(13) . .
O3 S1 C200 103.16(13) . .
O6 S2 O4 116.17(14) . .
O6 S2 O5 114.05(13) . .
O4 S2 O5 115.16(12) . .
O6 S2 C201 103.70(14) . .
O4 S2 C201 102.76(14) . .
O5 S2 C201 102.40(14) . .
O9 S3 O8 115.57(15) . .
O9 S3 O7 114.17(15) . .
O8 S3 O7 114.72(13) . .
O9 S3 C202 103.19(14) . .
O8 S3 C202 103.97(13) . .
O7 S3 C202 102.96(13) . .
O10 S4 O11 112.47(18) . .
O10 S4 O12 117.09(19) . .
O11 S4 O12 114.4(2) . .
O10 S4 C108 106.0(2) . .
O11 S4 C108 101.4(2) . .
O12 S4 C108 103.2(2) . .
N7 Fe1 N3 176.70(9) . .
N7 Fe1 N4 90.24(9) . .
N3 Fe1 N4 87.36(9) . .
N7 Fe1 N2 91.87(8) . .
N3 Fe1 N2 90.64(8) . .
N4 Fe1 N2 95.78(9) . .
N7 Fe1 N5 88.48(9) . .
N3 Fe1 N5 89.04(8) . .
N4 Fe1 N5 84.93(9) . .
N2 Fe1 N5 179.20(9) . .
N7 Fe1 N1 93.63(9) . .
N3 Fe1 N1 88.84(8) . .
N4 Fe1 N1 175.70(9) . .
N2 Fe1 N1 82.23(8) . .
N5 Fe1 N1 97.03(9) . .
N14 Fe2 N10 178.54(9) . .
N14 Fe2 N8 90.59(9) . .
N10 Fe2 N8 90.65(9) . .
N14 Fe2 N11 88.88(9) . .
N10 Fe2 N11 89.87(9) . .
N8 Fe2 N11 179.47(9) . .
N14 Fe2 N9 92.63(9) . .
N10 Fe2 N9 88.29(9) . .
N8 Fe2 N9 82.55(9) . .
N11 Fe2 N9 97.56(9) . .
N14 Fe2 N12 91.35(9) . .
N10 Fe2 N12 87.75(9) . .
N8 Fe2 N12 95.88(9) . .
N11 Fe2 N12 84.04(9) . .
N9 Fe2 N12 175.73(8) . .
O100 C500 C502 128.3(7) . .
O100 C500 H50G 105.2 . .
C502 C500 H50G 105.2 . .
O100 C500 H50H 105.2 . .
C502 C500 H50H 105.2 . .
H50G C500 H50H 105.9 . .
C502 C501 O100 127.9(7) . .
C502 C501 H50I 105.3 . .
O100 C501 H50I 105.3 . .
C502 C501 H50J 105.3 . .
O100 C501 H50J 105.3 . .
H50I C501 H50J 106.0 . .

loop_
_geom_bond_atom_site_label_1
_geom_bond_atom_site_label_2
_geom_bond_distance
_geom_bond_site_symmetry_2
C1 N1 1.355(3) .
C1 C2 1.378(4) .
C1 H1 0.9500 .
C2 C3 1.381(4) .
C2 H2 0.9500 .
C3 C4 1.384(4) .
C3 H3 0.9500 .
C4 C5 1.394(4) .
C4 H4 0.9500 .
C5 N1 1.354(3) .
C5 C6 1.538(3) .
C6 C13 1.530(3) .
C6 C7 1.531(3) .
C6 C8 1.540(3) .
C7 H7A 0.9800 .
C7 H7B 0.9800 .
C7 H7C 0.9800 .
C8 N2 1.352(3) .
C8 C9 1.390(4) .
C9 C10 1.388(4) .
C9 H9 0.9500 .
C10 C11 1.384(4) .
C10 H10 0.9500 .
C11 C12 1.375(4) .
C11 H11 0.9500 .
C12 N2 1.355(3) .
C12 H12 0.9500 .
C13 N3 1.358(3) .
C13 C14 1.376(3) .
C14 C15 1.413(3) .
C14 H14 0.9500 .
C15 N6 1.344(3) .
C15 C16 1.408(4) .
C16 C17 1.366(4) .
C16 H16 0.9500 .
C17 N3 1.364(3) .
C17 C25 1.529(4) .
C18 N6 1.455(4) .
C18 H18A 0.9800 .
C18 H18B 0.9800 .
C18 H18C 0.9800 .
C19 N6 1.468(3) .
C19 H19A 0.9800 .
C19 H19B 0.9800 .
C19 H19C 0.9800 .
C20 N4 1.349(3) .
C20 C21 1.381(4) .
C20 H20 0.9500 .
C21 C22 1.381(4) .
C21 H21 0.9500 .
C22 C23 1.386(4) .
C22 H22 0.9500 .
C23 C24 1.382(4) .
C23 H23 0.9500 .
C24 N4 1.362(3) .
C24 C25 1.535(4) .
C25 C27 1.532(4) .
C25 C26 1.537(3) .
C26 H26A 0.9800 .
C26 H26B 0.9800 .
C26 H26C 0.9800 .
C27 N5 1.360(3) .
C27 C28 1.393(4) .
C28 C29 1.379(4) .
C28 H28 0.9500 .
C29 C30 1.371(4) .
C29 H29 0.9500 .
C30 C31 1.382(4) .
C30 H30 0.9500 .
C31 N5 1.350(3) .
C31 H31 0.9500 .
C32 N8 1.351(4) .
C32 C33 1.381(4) .
C32 H32 0.9500 .
C33 C34 1.373(5) .
C33 H33 0.9500 .
C34 C35 1.375(5) .
C34 H34 0.9500 .
C35 C36 1.397(4) .
C35 H35 0.9500 .
C36 N8 1.353(3) .
C36 C37 1.528(4) .
C37 C44 1.527(4) .
C37 C38 1.539(4) .
C37 C39 1.549(4) .
C38 H38A 0.9800 .
C38 H38B 0.9800 .
C38 H38C 0.9800 .
C39 N9 1.362(3) .
C39 C40 1.383(4) .
C40 C41 1.387(4) .
C40 H40 0.9500 .
C41 C42 1.382(4) .
C41 H41 0.9500 .
C42 C43 1.373(4) .
C42 H42 0.9500 .
C43 N9 1.353(3) .
C43 H43 0.9500 .
C44 N10 1.357(3) .
C44 C45 1.369(4) .
C45 C46 1.407(4) .
C45 H45 0.9500 .
C46 N13 1.348(4) .
C46 C47 1.408(4) .
C47 C48 1.378(4) .
C47 H47 0.9500 .
C48 N10 1.358(3) .
C48 C56 1.529(4) .
C49 N13 1.458(4) .
C49 H49A 0.9800 .
C49 H49B 0.9800 .
C49 H49C 0.9800 .
C50 N13 1.459(4) .
C50 H50A 0.9800 .
C50 H50B 0.9800 .
C50 H50C 0.9800 .
C51 N11 1.349(3) .
C51 C52 1.377(4) .
C51 H51 0.9500 .
C52 C53 1.377(4) .
C52 H52 0.9500 .
C53 C54 1.382(4) .
C53 H53 0.9500 .
C54 C55 1.390(4) .
C54 H54 0.9500 .
C55 N11 1.354(3) .
C55 C56 1.537(4) .
C56 C58 1.530(4) .
C56 C57 1.544(4) .
C57 H57A 0.9800 .
C57 H57B 0.9800 .
C57 H57C 0.9800 .
C58 N12 1.356(3) .
C58 C59 1.390(4) .
C59 C60 1.381(4) .
C59 H59 0.9500 .
C60 C61 1.378(4) .
C60 H60 0.9500 .
C61 C62 1.381(4) .
C61 H61 0.9500 .
C62 N12 1.348(3) .
C62 H62 0.9500 .
C100 N7 1.144(3) .
C100 C101 1.466(4) .
C101 H10A 0.9800 .
C101 H10B 0.9800 .
C101 H10C 0.9800 .
C102 N14 1.147(4) .
C102 C103 1.459(4) .
C103 H10D 0.9800 .
C103 H10E 0.9800 .
C103 H10F 0.9800 .
C108 F12 1.255(7) .
C108 F10 1.299(5) .
C108 F11 1.387(7) .
C108 S4 1.787(5) .
C200 F2 1.327(4) .
C200 F3 1.328(4) .
C200 F1 1.332(3) .
C200 S1 1.818(3) .
C201 F5 1.333(4) .
C201 F6 1.340(4) .
C201 F4 1.341(4) .
C201 S2 1.820(3) .
C202 F9 1.327(4) .
C202 F7 1.332(4) .
C202 F8 1.337(3) .
C202 S3 1.820(3) .
C204 N100 1.136(7) .
C204 C205 1.425(8) .
C205 H20D 0.9800 .
C205 H20E 0.9800 .
C205 H20F 0.9800 .
C206 N101 1.118(7) .
C206 C207 1.476(8) .
C207 H20A 0.9800 .
C207 H20B 0.9800 .
C207 H20C 0.9800 .
C502 C501 1.279(10) .
C502 C500 1.432(9) .
C502 H50D 0.9800 .
C502 H50E 0.9800 .
C502 H50F 0.9800 .
N1 Fe1 2.013(2) .
N2 Fe1 2.010(2) .
N3 Fe1 1.976(2) .
N4 Fe1 2.005(2) .
N5 Fe1 2.011(2) .
N7 Fe1 1.942(2) .
N8 Fe2 1.999(2) .
N9 Fe2 2.013(2) .
N10 Fe2 1.971(2) .
N11 Fe2 2.010(2) .
N12 Fe2 2.016(2) .
N14 Fe2 1.947(2) .
O1 S1 1.440(2) .
O2 S1 1.4398(19) .
O3 S1 1.443(2) .
O4 S2 1.441(2) .
O5 S2 1.446(2) .
O6 S2 1.434(2) .
O7 S3 1.441(2) .
O8 S3 1.438(2) .
O9 S3 1.434(2) .
O10 S4 1.420(3) .
O11 S4 1.420(3) .
O12 S4 1.423(3) .
O100 C500 1.239(8) .
O100 C500 1.239(8) 2_655
O100 C501 1.398(8) 2_655
O100 C501 1.398(8) .
C500 H50G 0.9900 .
C500 H50H 0.9900 .
C501 H50I 0.9900 .
C501 H50J 0.9900 .
